data_7714951
loop_
_publ_author_name
'Chen, Man-Ting'
'Zhao, Hai-Xia'
'Long, La-Sheng'
'Zheng, Lan-Sun'

_publ_section_title
;
 Single-molecule magnet behavior in heterometallic decanuclear
 [Ln<sub>2</sub>Fe<sub>8</sub>] (Ln = Y, Dy, Ho, Tb, Gd) coordination
 clusters.
;
_journal_issue 7
_journal_name_full 'Dalton transactions (Cambridge, England : 2003)'
_journal_page_first 3097
_journal_page_last 3103
_journal_paper_doi 10.1039/d3dt03832g
_journal_volume 53
_journal_year 2024
_chemical_formula_sum 'C61 H69 Cl6 Fe8 Gd2 N10 O50'
_chemical_formula_weight 2716.26
_space_group_crystal_system monoclinic
_space_group_IT_number 14
_space_group_name_Hall '-P 2yn'
_space_group_name_H-M_alt 'P 1 21/n 1'
_atom_sites_solution_hydrogens mixed
_audit_creation_method SHELXL-2018/1
_audit_update_record
;
2023-12-16 deposited with the CCDC.	2024-01-08 downloaded from the CCDC.
;
_cell_angle_alpha 90
_cell_angle_beta 91.729(2)
_cell_angle_gamma 90
_cell_formula_units_Z 2
_cell_length_a 13.8630(3)
_cell_length_b 13.5261(3)
_cell_length_c 27.5985(4)
_cell_measurement_reflns_used 9169
_cell_measurement_temperature 100(2)
_cell_measurement_theta_max 68.5110
_cell_measurement_theta_min 3.2560
_cell_volume 5172.70(18)
_computing_structure_refinement 'SHELXL-2018/1 (Sheldrick, 2018)'
_diffrn_ambient_temperature 100(2)
_diffrn_measured_fraction_theta_full 0.987
_diffrn_measured_fraction_theta_max 0.975
_diffrn_measurement_device_type 'SuperNova, Dual, Cu at home/near, Atlas'
_diffrn_measurement_method 'four-circle diffractometer'
_diffrn_radiation_type CuK\a
_diffrn_radiation_wavelength 1.54184
_diffrn_reflns_av_R_equivalents 0.0747
_diffrn_reflns_av_unetI/netI 0.0708
_diffrn_reflns_Laue_measured_fraction_full 0.987
_diffrn_reflns_Laue_measured_fraction_max 0.975
_diffrn_reflns_limit_h_max 16
_diffrn_reflns_limit_h_min -15
_diffrn_reflns_limit_k_max 16
_diffrn_reflns_limit_k_min -16
_diffrn_reflns_limit_l_max 33
_diffrn_reflns_limit_l_min -20
_diffrn_reflns_number 21290
_diffrn_reflns_point_group_measured_fraction_full 0.987
_diffrn_reflns_point_group_measured_fraction_max 0.975
_diffrn_reflns_theta_full 67.684
_diffrn_reflns_theta_max 68.648
_diffrn_reflns_theta_min 3.526
_exptl_absorpt_coefficient_mu 19.096
_exptl_absorpt_correction_T_max 1.00000
_exptl_absorpt_correction_T_min 0.07802
_exptl_absorpt_correction_type multi-scan
_exptl_crystal_colour brown
_exptl_crystal_density_diffrn 1.744
_exptl_crystal_description block
_exptl_crystal_F_000 2686
_refine_diff_density_max 2.231
_refine_diff_density_min -1.307
_refine_diff_density_rms 0.157
_refine_ls_extinction_method none
_refine_ls_goodness_of_fit_ref 1.040
_refine_ls_hydrogen_treatment mixed
_refine_ls_matrix_type full
_refine_ls_number_parameters 680
_refine_ls_number_reflns 9323
_refine_ls_number_restraints 614
_refine_ls_restrained_S_all 1.050
_refine_ls_R_factor_all 0.0999
_refine_ls_R_factor_gt 0.0875
_refine_ls_shift/su_max 0.005
_refine_ls_shift/su_mean 0.000
_refine_ls_structure_factor_coef Fsqd
_refine_ls_weighting_details 'w=1/[\s^2^(Fo^2^)+(0.1807P)^2^+2.1852P] where P=(Fo^2^+2Fc^2^)/3'
_refine_ls_weighting_scheme calc
_refine_ls_wR_factor_gt 0.2410
_refine_ls_wR_factor_ref 0.2629
_reflns_Friedel_coverage 0.000
_reflns_number_gt 7308
_reflns_number_total 9323
_reflns_threshold_expression 'I > 2\s(I)'
_cod_data_source_file d3dt03832g2.cif
_cod_data_source_block Gd2Fe8
_cod_depositor_comments 'Adding full bibliography for 7714948--7714952.cif.'
_cod_original_sg_symbol_H-M 'P 21/n'
_cod_database_code 7714951
_shelx_shelxl_version_number 2018/1
_shelx_space_group_comment
;
The symmetry employed for this shelxl refinement is uniquely defined
by the following loop, which should always be used as a source of
symmetry information in preference to the above space-group names.
They are only intended as comments.
;

loop_
_space_group_symop_operation_xyz
'x, y, z'
'-x+1/2, y+1/2, -z+1/2'
'-x, -y, -z'
'x-1/2, -y-1/2, z-1/2'

loop_
_atom_site_label
_atom_site_type_symbol
_atom_site_fract_x
_atom_site_fract_y
_atom_site_fract_z
_atom_site_U_iso_or_equiv
_atom_site_adp_type
_atom_site_occupancy
_atom_site_site_symmetry_order
_atom_site_calc_flag
_atom_site_refinement_flags_posn
_atom_site_refinement_flags_adp
_atom_site_refinement_flags_occupancy
_atom_site_disorder_assembly
_atom_site_disorder_group
Gd1 Gd 0.55272(4) 0.66146(4) 0.42033(2) 0.0612(2) Uani 1 1 d . . . . .
Fe2 Fe 0.39762(9) 0.50978(9) 0.48565(4) 0.0539(3) Uani 1 1 d . U . . .
Fe1 Fe 0.58995(9) 0.41207(10) 0.40781(4) 0.0580(3) Uani 1 1 d . U . . .
Fe4 Fe 0.30806(11) 0.64495(11) 0.40632(5) 0.0642(4) Uani 1 1 d . U . . .
Fe3 Fe 0.32751(11) 0.72959(11) 0.50712(5) 0.0694(4) Uani 1 1 d D U . . .
Cl3 Cl 0.45193(18) 0.64555(18) 0.23475(7) 0.0708(6) Uani 1 1 d . U . . .
Cl2 Cl 0.5723(2) 1.0156(2) 0.33043(9) 0.0900(8) Uani 1 1 d . U . . .
Cl1 Cl 0.1444(5) 0.1947(4) 0.46943(16) 0.1481(18) Uani 1 1 d D U . . .
O5 O 0.2992(4) 0.5086(5) 0.4329(2) 0.0632(13) Uani 1 1 d . U . . .
O7 O 0.4025(4) 0.6535(4) 0.46216(19) 0.0575(12) Uani 1 1 d . U . . .
O1 O 0.3696(4) 0.3747(5) 0.5046(2) 0.0618(13) Uani 1 1 d . U . . .
O10 O 0.5779(4) 0.2781(4) 0.4361(2) 0.0629(13) Uani 1 1 d . U . . .
O2 O 0.314(3) 0.585(5) 0.5394(17) 0.059(4) Uani 0.5 1 d . U P A 1
O3 O 0.5187(4) 0.4904(4) 0.45202(19) 0.0583(12) Uani 1 1 d . U . . .
O9 O 0.6253(5) 0.5362(5) 0.3766(2) 0.0672(14) Uani 1 1 d . U . . .
O8 O 0.4204(5) 0.6349(5) 0.3666(2) 0.0710(15) Uani 1 1 d . U . . .
O6 O 0.5137(7) 0.8300(5) 0.4356(3) 0.084(2) Uani 1 1 d . . . . .
H6A H 0.563139 0.862240 0.450880 0.126 Uiso 1 1 d R U . . .
H6B H 0.465887 0.834564 0.457150 0.126 Uiso 1 1 d R U . . .
O14 O 0.5898(5) 0.7429(5) 0.3437(2) 0.0796(18) Uani 1 1 d . . . . .
H14A H 0.564367 0.804703 0.341865 0.119 Uiso 1 1 d R U . . .
H14B H 0.559504 0.711883 0.318471 0.119 Uiso 1 1 d R U . . .
O11 O 0.2194(5) 0.7008(6) 0.4558(2) 0.0819(18) Uani 1 1 d . U . . .
O12 O 0.3623(6) 0.8580(5) 0.4869(3) 0.0823(18) Uani 1 1 d D U . . .
H12 H 0.407(11) 0.887(2) 0.470(7) 0.123 Uiso 0.5 1 d D U P B 1
H12A H 0.405(11) 0.858(2) 0.464(5) 0.123 Uiso 0.5 1 d D U P C 2
O22 O 0.5458(7) 0.9387(7) 0.3002(3) 0.099(2) Uani 1 1 d . U . . .
N6 N 0.6838(6) 0.3631(7) 0.3512(3) 0.0694(17) Uani 1 1 d . U . . .
O13 O 0.7140(6) 0.7357(6) 0.4209(3) 0.090(2) Uani 1 1 d . . . . .
H13A H 0.755308 0.699396 0.403506 0.135 Uiso 1 1 d R U . . .
H13B H 0.741109 0.734178 0.451037 0.135 Uiso 1 1 d R U . . .
O15 O 0.3779(6) 0.5997(6) 0.2614(3) 0.092(2) Uani 1 1 d . U . . .
O17 O 0.4184(7) 0.6655(7) 0.1881(3) 0.100(3) Uani 1 1 d . U . . .
N5 N 0.4702(6) 0.3549(6) 0.3685(3) 0.0658(16) Uani 1 1 d . U . . .
O20 O 0.5308(7) 1.1074(6) 0.3154(3) 0.100(2) Uani 1 1 d . U . . .
O16 O 0.4731(8) 0.7396(7) 0.2580(3) 0.112(3) Uani 1 1 d . U . . .
N4 N 0.2020(6) 0.5747(6) 0.3587(3) 0.0712(18) Uani 1 1 d . U . . .
N3 N 0.2728(8) 0.7881(7) 0.3769(3) 0.090(2) Uani 1 1 d . U . . .
C17 C 0.4368(8) 0.2676(7) 0.3849(3) 0.0705(19) Uani 1 1 d . U . . .
C12 C 0.2260(7) 0.4435(8) 0.4171(3) 0.070(2) Uani 1 1 d . U . . .
H12B H 0.209110 0.383716 0.432784 0.084 Uiso 1 1 calc R U . . .
C23 C 0.7218(7) 0.4365(9) 0.3258(3) 0.075(2) Uani 1 1 d . U . . .
C10 C 0.1110(8) 0.4244(10) 0.3445(4) 0.086(2) Uani 1 1 d . U . . .
H10 H 0.093771 0.359743 0.354500 0.103 Uiso 1 1 calc R U . . .
C11 C 0.1785(7) 0.4833(8) 0.3715(4) 0.0721(19) Uani 1 1 d . U . . .
C18 C 0.4935(8) 0.2241(7) 0.4271(3) 0.071(2) Uani 1 1 d . U . . .
H18 H 0.474510 0.167828 0.445064 0.085 Uiso 1 1 calc R U . . .
C13 C 0.4241(7) 0.3969(8) 0.3300(3) 0.073(2) Uani 1 1 d . U . . .
H13 H 0.446654 0.458568 0.318299 0.088 Uiso 1 1 calc R U . . .
C24 C 0.6909(8) 0.5401(9) 0.3399(3) 0.079(2) Uani 1 1 d . U . . .
H24 H 0.713403 0.599205 0.325452 0.095 Uiso 1 1 calc R U . . .
O18 O 0.5368(7) 0.5928(9) 0.2386(5) 0.130(3) Uani 1 1 d . U . . .
C7 C 0.1619(9) 0.6111(10) 0.3177(4) 0.084(2) Uani 1 1 d . U . . .
H7 H 0.179312 0.675912 0.307981 0.101 Uiso 1 1 calc R U . . .
O19 O 0.5598(12) 0.9960(8) 0.3795(4) 0.138(4) Uani 1 1 d . U . . .
C14 C 0.3443(9) 0.3529(9) 0.3066(4) 0.083(2) Uani 1 1 d . U . . .
H14 H 0.313647 0.383212 0.279239 0.100 Uiso 1 1 calc R U . . .
C19 C 0.7044(7) 0.2688(9) 0.3395(3) 0.075(2) Uani 1 1 d . U . . .
H19 H 0.674943 0.215902 0.356181 0.090 Uiso 1 1 calc R U . . .
C15 C 0.3114(9) 0.2649(9) 0.3242(5) 0.088(3) Uani 1 1 d . U . . .
H15 H 0.255891 0.234752 0.309578 0.106 Uiso 1 1 calc R U . . .
C22 C 0.7868(9) 0.4191(10) 0.2892(4) 0.092(3) Uani 1 1 d . U . . .
H22 H 0.815157 0.472128 0.272083 0.110 Uiso 1 1 calc R U . . .
C20 C 0.7684(9) 0.2492(11) 0.3034(4) 0.090(3) Uani 1 1 d . U . . .
H20 H 0.784033 0.182567 0.296092 0.108 Uiso 1 1 calc R U . . .
C16 C 0.3580(8) 0.2199(9) 0.3628(4) 0.084(2) Uani 1 1 d . U . . .
H16 H 0.336956 0.157515 0.374163 0.101 Uiso 1 1 calc R U . . .
C9 C 0.0723(9) 0.4667(10) 0.3030(4) 0.093(3) Uani 1 1 d . U . . .
H9 H 0.027298 0.429845 0.283616 0.112 Uiso 1 1 calc R U . . .
C5 C 0.1997(12) 0.8322(9) 0.3990(5) 0.099(3) Uani 1 1 d . U . . .
C8 C 0.0960(9) 0.5587(11) 0.2887(4) 0.092(3) Uani 1 1 d . U . . .
H8 H 0.068610 0.586751 0.259917 0.111 Uiso 1 1 calc R U . . .
O26 O 0.2428(11) 0.2116(12) 0.4803(5) 0.161(5) Uani 1 1 d . U . . .
C1 C 0.3145(12) 0.8367(9) 0.3413(5) 0.098(3) Uani 1 1 d . U . . .
H1 H 0.366076 0.804175 0.325926 0.118 Uiso 1 1 calc R U . . .
C2 C 0.2907(13) 0.9283(11) 0.3248(6) 0.112(3) Uani 1 1 d . U . . .
H2 H 0.324407 0.959379 0.299471 0.134 Uiso 1 1 calc R U . . .
C21 C 0.8085(10) 0.3218(11) 0.2787(4) 0.096(3) Uani 1 1 d . U . . .
H21 H 0.852066 0.306919 0.253823 0.116 Uiso 1 1 calc R U . . .
C3 C 0.2164(13) 0.9723(11) 0.3465(6) 0.119(3) Uani 1 1 d . U . . .
H3 H 0.195617 1.035409 0.335257 0.143 Uiso 1 1 calc R U . . .
C6 C 0.1561(10) 0.7774(10) 0.4381(4) 0.097(3) Uani 1 1 d . U . . .
H6C H 0.141832 0.823248 0.464970 0.117 Uiso 1 1 calc R U . . .
H6D H 0.094465 0.747881 0.426289 0.117 Uiso 1 1 calc R U . . .
C4 C 0.1691(12) 0.9290(11) 0.3846(6) 0.113(3) Uani 1 1 d . U . . .
H4 H 0.118550 0.962175 0.400452 0.135 Uiso 1 1 calc R U . . .
C35 C 0.3103(18) 0.9353(19) 0.5117(8) 0.078(4) Uani 0.5 1 d D U P A 1
H35 H 0.326232 1.002347 0.505430 0.094 Uiso 0.5 1 calc R U P A 1
O23 O 0.1409(15) 0.2036(16) 0.4178(6) 0.199(6) Uani 1 1 d . U . . .
C34 C 0.2412(9) 0.9161(10) 0.5427(5) 0.076(3) Uani 0.5 1 d G U P A 1
C33 C 0.1862(10) 0.9849(8) 0.5671(5) 0.083(3) Uani 0.5 1 d G U P A 1
H33 H 0.199874 1.053430 0.564315 0.100 Uiso 0.5 1 calc R U P A 1
C32 C 0.1111(10) 0.9534(10) 0.5956(6) 0.092(3) Uani 0.5 1 d G U P A 1
H32 H 0.073451 1.000405 0.612243 0.110 Uiso 0.5 1 calc R U P A 1
C28 C 0.0910(10) 0.8531(11) 0.5996(6) 0.098(3) Uani 0.5 1 d G U P A 1
H28 H 0.039660 0.831573 0.619098 0.117 Uiso 0.5 1 calc R U P A 1
C30 C 0.1460(10) 0.7843(8) 0.5752(5) 0.088(2) Uani 0.5 1 d G U P A 1
H30 H 0.132293 0.715765 0.578025 0.106 Uiso 0.5 1 calc R U P A 1
N2 N 0.2211(9) 0.8158(9) 0.5468(4) 0.072(3) Uani 0.5 1 d G U P A 1
O24 O 0.1214(13) 0.0987(12) 0.4731(7) 0.192(6) Uani 1 1 d . U . . .
O21 O 0.6776(9) 1.0245(10) 0.3265(5) 0.143(4) Uani 1 1 d . U . . .
O25 O 0.0999(17) 0.2743(14) 0.4920(8) 0.243(7) Uani 1 1 d D U . . .
C25 C 0.1732(11) 0.6718(9) 0.5622(6) 0.092(3) Uani 0.5 1 d DG U P A 2
N1 N 0.2197(9) 0.7589(11) 0.5499(5) 0.086(3) Uani 0.5 1 d G U P A 2
C29 C 0.1841(12) 0.8494(9) 0.5652(6) 0.090(2) Uani 0.5 1 d G U P A 2
H29 H 0.215856 0.908879 0.556764 0.108 Uiso 0.5 1 calc R U P A 2
C31 C 0.1019(12) 0.8528(10) 0.5928(7) 0.098(3) Uani 0.5 1 d G U P A 2
H31 H 0.077489 0.914603 0.603192 0.118 Uiso 0.5 1 calc R U P A 2
C27 C 0.0553(10) 0.7657(13) 0.6051(6) 0.101(3) Uani 0.5 1 d G U P A 2
H27 H -0.000829 0.768013 0.623936 0.122 Uiso 0.5 1 calc R U P A 2
C26 C 0.0910(12) 0.6752(10) 0.5898(6) 0.100(4) Uani 0.5 1 d G U P A 2
H26 H 0.059217 0.615697 0.598250 0.120 Uiso 0.5 1 calc R U P A 2
C36 C 0.357(2) 0.957(2) 0.5029(11) 0.099(6) Uani 0.5 1 d D U P A 2
H36A H 0.293864 0.984600 0.493386 0.148 Uiso 0.5 1 calc R U P A 2
H36B H 0.408015 0.995827 0.488234 0.148 Uiso 0.5 1 calc R U P A 2
H36C H 0.365180 0.958925 0.538307 0.148 Uiso 0.5 1 calc R U P A 2
O4 O 0.298(3) 0.589(5) 0.5346(16) 0.057(4) Uani 0.5 1 d . U P A 2
C65 C 0.2137(13) 0.5722(11) 0.5446(6) 0.070(3) Uani 0.5 1 d D U P A 2
H65 H 0.180597 0.510862 0.541994 0.083 Uiso 0.5 1 calc R U P A 2

loop_
_atom_site_aniso_label
_atom_site_aniso_U_11
_atom_site_aniso_U_22
_atom_site_aniso_U_33
_atom_site_aniso_U_23
_atom_site_aniso_U_13
_atom_site_aniso_U_12
Gd1 0.0824(4) 0.0568(4) 0.0447(3) 0.00132(18) 0.0089(2) -0.0091(2)
Fe2 0.0667(6) 0.0548(7) 0.0404(5) -0.0026(5) 0.0077(4) -0.0012(5)
Fe1 0.0734(7) 0.0608(8) 0.0404(6) -0.0065(5) 0.0100(5) 0.0006(6)
Fe4 0.0843(9) 0.0624(8) 0.0458(6) -0.0032(5) 0.0009(6) 0.0053(6)
Fe3 0.0947(9) 0.0660(9) 0.0475(7) -0.0077(6) 0.0032(6) 0.0168(7)
Cl3 0.0856(14) 0.0785(14) 0.0486(10) 0.0060(9) 0.0030(9) -0.0194(11)
Cl2 0.129(2) 0.0743(16) 0.0655(13) -0.0116(11) -0.0089(13) -0.0022(14)
Cl1 0.210(5) 0.124(3) 0.108(3) 0.003(2) -0.037(3) -0.067(3)
O5 0.074(3) 0.066(3) 0.050(3) -0.006(2) 0.002(2) -0.006(2)
O7 0.077(3) 0.056(3) 0.040(2) 0.000(2) 0.012(2) 0.001(2)
O1 0.075(3) 0.059(3) 0.051(3) 0.000(2) 0.001(2) -0.007(3)
O10 0.083(3) 0.058(3) 0.048(3) -0.009(2) 0.006(2) 0.003(3)
O2 0.054(10) 0.080(7) 0.043(8) -0.004(7) 0.009(7) 0.001(8)
O3 0.077(3) 0.056(3) 0.043(2) 0.000(2) 0.012(2) 0.001(2)
O9 0.085(3) 0.066(3) 0.052(3) -0.006(2) 0.017(2) -0.003(3)
O8 0.092(4) 0.074(4) 0.047(3) 0.004(3) 0.001(3) -0.009(3)
O6 0.120(6) 0.057(4) 0.074(4) -0.001(3) 0.005(4) -0.015(4)
O14 0.110(5) 0.072(4) 0.057(3) 0.012(3) 0.011(3) -0.018(4)
O11 0.092(4) 0.087(4) 0.066(4) -0.017(3) -0.012(3) 0.024(4)
O12 0.116(5) 0.068(4) 0.064(3) -0.004(3) 0.003(3) 0.014(3)
O22 0.133(6) 0.087(5) 0.075(4) -0.019(4) -0.018(4) 0.018(5)
N6 0.076(4) 0.084(4) 0.049(3) -0.012(3) 0.012(3) 0.004(4)
O13 0.096(5) 0.104(6) 0.071(4) 0.009(4) 0.016(3) -0.027(4)
O15 0.115(5) 0.098(6) 0.065(4) 0.003(4) 0.018(4) -0.029(4)
O17 0.119(6) 0.118(7) 0.064(4) 0.016(4) 0.012(4) -0.017(5)
N5 0.082(4) 0.059(4) 0.056(3) -0.007(3) 0.004(3) 0.005(3)
O20 0.145(7) 0.076(5) 0.077(4) 0.002(4) -0.022(4) -0.013(5)
O16 0.147(7) 0.101(6) 0.089(5) -0.006(5) 0.010(5) -0.031(5)
N4 0.083(4) 0.075(4) 0.055(3) -0.009(3) -0.006(3) 0.013(4)
N3 0.125(6) 0.070(5) 0.073(4) -0.002(4) -0.036(4) 0.010(4)
C17 0.089(4) 0.056(4) 0.066(4) -0.013(3) 0.003(4) 0.000(4)
C12 0.077(4) 0.071(5) 0.063(4) -0.003(4) 0.002(4) -0.008(4)
C23 0.082(4) 0.095(5) 0.049(4) 0.000(4) 0.018(3) 0.009(4)
C10 0.091(5) 0.092(6) 0.074(5) -0.018(5) -0.013(4) 0.003(5)
C11 0.080(4) 0.074(4) 0.063(4) -0.011(4) 0.003(3) 0.003(4)
C18 0.099(5) 0.058(4) 0.056(4) -0.006(3) 0.003(4) -0.002(4)
C13 0.083(5) 0.072(5) 0.064(4) -0.006(4) 0.000(4) 0.002(4)
C24 0.096(5) 0.084(5) 0.059(4) 0.002(4) 0.029(4) 0.005(4)
O18 0.096(6) 0.131(8) 0.162(9) 0.034(7) 0.000(6) 0.006(5)
C7 0.103(5) 0.088(6) 0.062(4) -0.014(4) -0.009(4) 0.012(5)
O19 0.234(10) 0.098(6) 0.083(5) -0.002(5) 0.014(6) -0.001(7)
C14 0.089(5) 0.081(5) 0.079(5) -0.013(4) -0.012(4) 0.005(4)
C19 0.082(5) 0.088(5) 0.057(4) -0.009(4) 0.016(4) 0.003(4)
C15 0.092(5) 0.078(5) 0.093(5) -0.014(5) -0.017(5) -0.002(5)
C22 0.098(5) 0.111(6) 0.067(5) 0.002(5) 0.032(4) 0.006(5)
C20 0.097(5) 0.108(6) 0.067(5) -0.014(5) 0.022(4) 0.014(5)
C16 0.093(5) 0.067(5) 0.091(5) -0.010(4) -0.004(4) -0.001(4)
C9 0.099(6) 0.102(6) 0.078(5) -0.025(5) -0.016(4) 0.004(5)
C5 0.126(6) 0.081(5) 0.088(5) -0.009(4) -0.042(5) 0.021(5)
C8 0.107(6) 0.102(6) 0.066(5) -0.020(5) -0.021(4) 0.010(5)
O26 0.175(9) 0.165(9) 0.141(8) 0.006(7) -0.041(7) -0.091(8)
C1 0.133(7) 0.070(5) 0.089(6) 0.008(4) -0.037(6) -0.005(5)
C2 0.139(8) 0.080(6) 0.113(7) 0.012(5) -0.043(6) -0.006(6)
C21 0.100(6) 0.119(7) 0.072(5) -0.008(5) 0.032(5) 0.016(5)
C3 0.143(8) 0.084(6) 0.126(7) 0.005(6) -0.058(6) 0.009(6)
C6 0.117(6) 0.097(6) 0.076(5) -0.011(5) -0.030(5) 0.034(5)
C4 0.132(7) 0.088(6) 0.115(7) -0.009(5) -0.055(6) 0.023(6)
C35 0.096(7) 0.069(7) 0.068(6) -0.011(6) -0.005(6) 0.018(6)
O23 0.233(12) 0.226(11) 0.135(9) -0.002(9) -0.038(9) -0.049(10)
C34 0.082(5) 0.079(5) 0.066(5) -0.012(5) -0.004(4) 0.019(5)
C33 0.086(5) 0.089(6) 0.075(5) -0.011(5) -0.005(5) 0.018(5)
C32 0.089(5) 0.102(5) 0.083(5) -0.013(5) -0.003(5) 0.016(5)
C28 0.094(5) 0.110(5) 0.089(5) -0.015(5) 0.001(4) 0.013(5)
C30 0.085(4) 0.100(5) 0.079(4) -0.016(4) 0.005(4) 0.015(4)
N2 0.077(5) 0.081(5) 0.060(4) -0.018(5) 0.002(4) 0.020(5)
O24 0.200(11) 0.143(9) 0.230(12) 0.006(9) -0.039(10) -0.057(9)
O21 0.134(8) 0.130(9) 0.164(10) 0.021(7) -0.023(7) 0.003(7)
O25 0.297(17) 0.207(15) 0.228(15) -0.077(13) 0.039(14) -0.011(14)
C25 0.091(6) 0.107(6) 0.079(6) -0.013(6) 0.008(5) 0.009(6)
N1 0.091(5) 0.096(5) 0.070(5) -0.015(5) 0.005(4) 0.015(5)
C29 0.091(4) 0.100(5) 0.080(4) -0.014(4) -0.003(4) 0.019(4)
C31 0.094(5) 0.112(6) 0.089(5) -0.017(5) 0.001(5) 0.015(5)
C27 0.097(6) 0.115(6) 0.093(6) -0.015(6) 0.009(5) 0.015(6)
C26 0.097(7) 0.113(7) 0.092(6) -0.015(6) 0.011(6) 0.011(6)
C36 0.126(13) 0.081(11) 0.089(11) -0.007(10) 0.001(11) 0.029(11)
O4 0.058(10) 0.076(6) 0.038(7) 0.001(6) -0.004(6) 0.002(8)
C65 0.066(7) 0.094(7) 0.049(6) -0.005(6) 0.008(5) 0.005(6)

loop_
_atom_type_symbol
_atom_type_description
_atom_type_scat_dispersion_real
_atom_type_scat_dispersion_imag
_atom_type_scat_source
C C 0.0181 0.0091 'International Tables Vol C Tables 4.2.6.8 and 6.1.1.4'
H H 0.0000 0.0000 'International Tables Vol C Tables 4.2.6.8 and 6.1.1.4'
Cl Cl 0.3639 0.7018 'International Tables Vol C Tables 4.2.6.8 and 6.1.1.4'
Fe Fe -1.1336 3.1974 'International Tables Vol C Tables 4.2.6.8 and 6.1.1.4'
Gd Gd -8.8380 11.9157 'International Tables Vol C Tables 4.2.6.8 and 6.1.1.4'
N N 0.0311 0.0180 'International Tables Vol C Tables 4.2.6.8 and 6.1.1.4'
O O 0.0492 0.0322 'International Tables Vol C Tables 4.2.6.8 and 6.1.1.4'

loop_
_geom_angle_atom_site_label_1
_geom_angle_atom_site_label_2
_geom_angle_atom_site_label_3
_geom_angle
_geom_angle_site_symmetry_1
_geom_angle_site_symmetry_3
_geom_angle_publ_flag
O9 Gd1 O8 84.4(2) . . ?
O9 Gd1 O1 96.4(2) . 3_666 ?
O8 Gd1 O1 148.2(2) . 3_666 ?
O9 Gd1 O6 153.2(2) . . ?
O8 Gd1 O6 94.6(3) . . ?
O1 Gd1 O6 98.3(2) 3_666 . ?
O9 Gd1 O7 127.5(2) . . ?
O8 Gd1 O7 68.1(2) . . ?
O1 Gd1 O7 87.0(2) 3_666 . ?
O6 Gd1 O7 75.8(2) . . ?
O9 Gd1 O13 83.9(3) . . ?
O8 Gd1 O13 139.5(2) . . ?
O1 Gd1 O13 71.7(2) 3_666 . ?
O6 Gd1 O13 79.6(3) . . ?
O7 Gd1 O13 144.6(2) . . ?
O9 Gd1 O14 77.0(2) . . ?
O8 Gd1 O14 72.8(2) . . ?
O1 Gd1 O14 138.5(2) 3_666 . ?
O6 Gd1 O14 77.1(3) . . ?
O7 Gd1 O14 129.7(2) . . ?
O13 Gd1 O14 66.8(2) . . ?
O9 Gd1 O3 66.43(19) . . ?
O8 Gd1 O3 85.9(2) . . ?
O1 Gd1 O3 65.8(2) 3_666 . ?
O6 Gd1 O3 140.4(2) . . ?
O7 Gd1 O3 67.70(18) . . ?
O13 Gd1 O3 123.6(2) . . ?
O14 Gd1 O3 139.2(2) . . ?
O9 Gd1 Fe4 109.75(16) . . ?
O8 Gd1 Fe4 33.31(16) . . ?
O1 Gd1 Fe4 120.84(15) 3_666 . ?
O6 Gd1 Fe4 81.5(2) . . ?
O7 Gd1 Fe4 35.07(14) . . ?
O13 Gd1 Fe4 158.7(2) . . ?
O14 Gd1 Fe4 99.52(18) . . ?
O3 Gd1 Fe4 77.50(14) . . ?
O9 Gd1 Fe1 33.18(15) . . ?
O8 Gd1 Fe1 84.44(18) . . ?
O1 Gd1 Fe1 79.53(16) 3_666 . ?
O6 Gd1 Fe1 173.5(2) . . ?
O7 Gd1 Fe1 98.00(13) . . ?
O13 Gd1 Fe1 105.3(2) . . ?
O14 Gd1 Fe1 108.60(18) . . ?
O3 Gd1 Fe1 33.24(12) . . ?
Fe4 Gd1 Fe1 94.38(3) . . ?
O9 Gd1 Fe2 97.00(15) . . ?
O8 Gd1 Fe2 75.92(16) . . ?
O1 Gd1 Fe2 72.42(15) 3_666 . ?
O6 Gd1 Fe2 108.8(2) . . ?
O7 Gd1 Fe2 34.67(13) . . ?
O13 Gd1 Fe2 144.02(18) . . ?
O14 Gd1 Fe2 148.55(17) . . ?
O3 Gd1 Fe2 33.07(13) . . ?
Fe4 Gd1 Fe2 52.92(3) . . ?
Fe1 Gd1 Fe2 64.75(3) . . ?
O1 Fe2 O3 100.5(3) . . ?
O1 Fe2 O5 93.0(3) . . ?
O3 Fe2 O5 103.5(2) . . ?
O1 Fe2 O3 83.4(2) . 3_666 ?
O3 Fe2 O3 85.8(2) . 3_666 ?
O5 Fe2 O3 170.6(2) . 3_666 ?
O1 Fe2 O7 170.1(3) . . ?
O3 Fe2 O7 86.6(2) . . ?
O5 Fe2 O7 78.6(3) . . ?
O3 Fe2 O7 104.1(2) 3_666 . ?
O1 Fe2 O2 98.2(17) . . ?
O3 Fe2 O2 150.7(14) . . ?
O5 Fe2 O2 97.8(10) . . ?
O3 Fe2 O2 74.2(10) 3_666 . ?
O7 Fe2 O2 78.1(16) . . ?
O1 Fe2 O4 99.1(16) . . ?
O3 Fe2 O4 154.6(15) . . ?
O5 Fe2 O4 91.4(9) . . ?
O3 Fe2 O4 80.6(9) 3_666 . ?
O7 Fe2 O4 76.2(15) . . ?
O1 Fe2 Fe2 92.42(19) . 3_666 ?
O3 Fe2 Fe2 44.02(17) . 3_666 ?
O5 Fe2 Fe2 147.48(19) . 3_666 ?
O3 Fe2 Fe2 41.74(15) 3_666 3_666 ?
O7 Fe2 Fe2 97.48(19) . 3_666 ?
O2 Fe2 Fe2 113.1(10) . 3_666 ?
O1 Fe2 Gd1 144.95(19) . . ?
O3 Fe2 Gd1 44.63(17) . . ?
O5 Fe2 Gd1 92.66(18) . . ?
O3 Fe2 Gd1 95.27(16) 3_666 . ?
O7 Fe2 Gd1 42.03(16) . . ?
O2 Fe2 Gd1 115.2(17) . . ?
O4 Fe2 Gd1 115.3(16) . . ?
Fe2 Fe2 Gd1 65.73(4) 3_666 . ?
O1 Fe2 Gd1 38.87(17) . 3_666 ?
O3 Fe2 Gd1 96.28(17) . 3_666 ?
O5 Fe2 Gd1 130.92(19) . 3_666 ?
O3 Fe2 Gd1 44.62(16) 3_666 3_666 ?
O7 Fe2 Gd1 147.85(16) . 3_666 ?
O2 Fe2 Gd1 84.4(14) . 3_666 ?
Fe2 Fe2 Gd1 64.98(4) 3_666 3_666 ?
Gd1 Fe2 Gd1 130.71(4) . 3_666 ?
O2 Fe1 O3 82.4(15) 3_666 . ?
O2 Fe1 O9 97.9(18) 3_666 . ?
O3 Fe1 O9 87.0(2) . . ?
O2 Fe1 O10 77.7(19) 3_666 . ?
O3 Fe1 O10 101.8(2) . . ?
O9 Fe1 O10 169.5(3) . . ?
O2 Fe1 N5 154.9(18) 3_666 . ?
O3 Fe1 N5 96.8(3) . . ?
O9 Fe1 N5 107.1(3) . . ?
O10 Fe1 N5 78.0(3) . . ?
O2 Fe1 N6 97.6(14) 3_666 . ?
O3 Fe1 N6 164.2(3) . . ?
O9 Fe1 N6 77.3(3) . . ?
O10 Fe1 N6 93.7(3) . . ?
N5 Fe1 N6 89.9(3) . . ?
O2 Fe1 O4 2(3) 3_666 3_666 ?
O3 Fe1 O4 84.9(14) . 3_666 ?
O9 Fe1 O4 98.4(16) . 3_666 ?
O10 Fe1 O4 76.8(16) . 3_666 ?
N5 Fe1 O4 154.5(16) . 3_666 ?
N6 Fe1 O4 95.3(14) . 3_666 ?
O2 Fe1 Gd1 90.5(18) 3_666 . ?
O3 Fe1 Gd1 46.32(17) . . ?
O9 Fe1 Gd1 40.63(17) . . ?
O10 Fe1 Gd1 147.60(16) . . ?
N5 Fe1 Gd1 107.1(2) . . ?
N6 Fe1 Gd1 117.9(2) . . ?
O4 Fe1 Gd1 92.4(16) 3_666 . ?
O8 Fe4 O5 101.7(3) . . ?
O8 Fe4 O7 85.5(3) . . ?
O5 Fe4 O7 79.4(2) . . ?
O8 Fe4 O11 158.3(3) . . ?
O5 Fe4 O11 93.0(3) . . ?
O7 Fe4 O11 81.6(2) . . ?
O8 Fe4 N3 91.5(4) . . ?
O5 Fe4 N3 163.3(4) . . ?
O7 Fe4 N3 112.1(3) . . ?
O11 Fe4 N3 77.4(4) . . ?
O8 Fe4 N4 99.7(3) . . ?
O5 Fe4 N4 76.6(3) . . ?
O7 Fe4 N4 156.0(3) . . ?
O11 Fe4 N4 99.2(3) . . ?
N3 Fe4 N4 91.3(3) . . ?
O8 Fe4 Gd1 41.81(19) . . ?
O5 Fe4 Gd1 95.24(18) . . ?
O7 Fe4 Gd1 44.06(16) . . ?
O11 Fe4 Gd1 121.7(2) . . ?
N3 Fe4 Gd1 101.4(3) . . ?
N4 Fe4 Gd1 138.9(2) . . ?
O12 Fe3 O7 98.7(3) . . ?
O12 Fe3 N1 101.4(5) . . ?
O7 Fe3 N1 157.0(5) . . ?
O12 Fe3 O10 96.4(3) . 3_666 ?
O7 Fe3 O10 97.0(3) . 3_666 ?
O12 Fe3 O11 99.0(4) . . ?
O7 Fe3 O11 81.5(3) . . ?
N1 Fe3 O11 84.4(5) . . ?
O10 Fe3 O11 164.6(3) 3_666 . ?
O12 Fe3 O4 174.9(11) . . ?
O7 Fe3 O4 82.2(15) . . ?
N1 Fe3 O4 78.7(15) . . ?
O10 Fe3 O4 78.5(10) 3_666 . ?
O11 Fe3 O4 86.1(11) . . ?
O12 Fe3 O2 168.4(11) . . ?
O7 Fe3 O2 80.8(13) . . ?
O10 Fe3 O2 72.3(11) 3_666 . ?
O11 Fe3 O2 92.4(12) . . ?
O12 Fe3 N2 80.9(4) . . ?
O7 Fe3 N2 168.9(4) . . ?
O10 Fe3 N2 94.1(4) 3_666 . ?
O11 Fe3 N2 87.6(4) . . ?
O2 Fe3 N2 101.9(13) . . ?
O18 Cl3 O17 115.8(7) . . ?
O18 Cl3 O15 111.2(6) . . ?
O17 Cl3 O15 109.8(5) . . ?
O18 Cl3 O16 105.1(7) . . ?
O17 Cl3 O16 107.4(6) . . ?
O15 Cl3 O16 107.0(5) . . ?
O22 Cl2 O19 113.9(7) . . ?
O22 Cl2 O20 112.5(5) . . ?
O19 Cl2 O20 112.8(7) . . ?
O22 Cl2 O21 105.3(7) . . ?
O19 Cl2 O21 103.9(9) . . ?
O20 Cl2 O21 107.4(7) . . ?
O24 Cl1 O25 127.1(15) . . ?
O24 Cl1 O26 111.8(11) . . ?
O25 Cl1 O26 102.6(13) . . ?
O24 Cl1 O23 99.0(12) . . ?
O25 Cl1 O23 112.2(15) . . ?
O26 Cl1 O23 101.7(10) . . ?
C12 O5 Fe2 135.6(6) . . ?
C12 O5 Fe4 121.3(6) . . ?
Fe2 O5 Fe4 102.5(3) . . ?
Fe3 O7 Fe4 100.0(3) . . ?
Fe3 O7 Fe2 106.1(2) . . ?
Fe4 O7 Fe2 99.3(3) . . ?
Fe3 O7 Gd1 140.3(3) . . ?
Fe4 O7 Gd1 100.9(2) . . ?
Fe2 O7 Gd1 103.3(2) . . ?
Fe2 O1 Gd1 110.0(3) . 3_666 ?
C18 O10 Fe1 119.3(6) . . ?
C18 O10 Fe3 129.3(6) . 3_666 ?
Fe1 O10 Fe3 107.0(3) . 3_666 ?
Fe1 O2 Fe2 98.7(17) 3_666 . ?
Fe1 O2 Fe3 103(3) 3_666 . ?
Fe2 O2 Fe3 95(2) . . ?
Fe1 O3 Fe2 147.4(3) . . ?
Fe1 O3 Fe2 104.2(3) . 3_666 ?
Fe2 O3 Fe2 94.2(2) . 3_666 ?
Fe1 O3 Gd1 100.4(2) . . ?
Fe2 O3 Gd1 102.3(2) . . ?
Fe2 O3 Gd1 100.7(2) 3_666 . ?
C24 O9 Fe1 122.3(6) . . ?
C24 O9 Gd1 131.0(6) . . ?
Fe1 O9 Gd1 106.2(2) . . ?
Fe4 O8 Gd1 104.9(3) . . ?
C6 O11 Fe4 115.0(7) . . ?
C6 O11 Fe3 121.3(7) . . ?
Fe4 O11 Fe3 95.2(3) . . ?
C36 O12 Fe3 139.5(14) . . ?
C35 O12 Fe3 112.8(12) . . ?
C23 N6 C19 119.2(8) . . ?
C23 N6 Fe1 114.1(7) . . ?
C19 N6 Fe1 126.7(7) . . ?
C13 N5 C17 118.2(9) . . ?
C13 N5 Fe1 126.8(7) . . ?
C17 N5 Fe1 114.9(6) . . ?
C11 N4 C7 117.8(9) . . ?
C11 N4 Fe4 114.6(6) . . ?
C7 N4 Fe4 127.5(8) . . ?
C1 N3 C5 117.9(12) . . ?
C1 N3 Fe4 128.7(10) . . ?
C5 N3 Fe4 113.3(9) . . ?
N5 C17 C16 121.9(10) . . ?
N5 C17 C18 115.1(9) . . ?
C16 C17 C18 122.9(10) . . ?
O5 C12 C11 109.3(8) . . ?
N6 C23 C22 122.0(11) . . ?
N6 C23 C24 115.6(8) . . ?
C22 C23 C24 122.3(10) . . ?
C9 C10 C11 115.9(12) . . ?
N4 C11 C10 123.1(10) . . ?
N4 C11 C12 116.7(9) . . ?
C10 C11 C12 120.2(10) . . ?
O10 C18 C17 110.4(8) . . ?
N5 C13 C14 122.2(10) . . ?
O9 C24 C23 110.4(9) . . ?
N4 C7 C8 123.2(12) . . ?
C15 C14 C13 118.4(11) . . ?
N6 C19 C20 120.0(11) . . ?
C14 C15 C16 120.4(11) . . ?
C21 C22 C23 117.5(11) . . ?
C21 C20 C19 121.1(12) . . ?
C15 C16 C17 118.7(11) . . ?
C8 C9 C10 122.3(11) . . ?
N3 C5 C4 120.3(16) . . ?
N3 C5 C6 116.6(11) . . ?
C4 C5 C6 123.0(15) . . ?
C9 C8 C7 117.7(11) . . ?
N3 C1 C2 126.4(17) . . ?
C3 C2 C1 115.8(17) . . ?
C20 C21 C22 120.0(10) . . ?
C2 C3 C4 122.5(15) . . ?
O11 C6 C5 110.8(12) . . ?
C3 C4 C5 117.0(16) . . ?
C34 C35 O12 123(2) . . ?
C35 C34 C33 126.7(14) . . ?
C35 C34 N2 113.1(14) . . ?
C33 C34 N2 120.0 . . ?
C34 C33 C32 120.0 . . ?
C33 C32 C28 120.0 . . ?
C30 C28 C32 120.0 . . ?
N2 C30 C28 120.0 . . ?
C30 N2 C34 120.0 . . ?
C30 N2 Fe3 130.1(7) . . ?
C34 N2 Fe3 109.8(7) . . ?
N1 C25 C26 120.0 . . ?
N1 C25 C65 119.1(12) . . ?
C26 C25 C65 120.9(12) . . ?
C29 N1 C25 120.0 . . ?
C29 N1 Fe3 129.9(8) . . ?
C25 N1 Fe3 110.0(8) . . ?
N1 C29 C31 120.0 . . ?
C27 C31 C29 120.0 . . ?
C26 C27 C31 120.0 . . ?
C27 C26 C25 120.0 . . ?
C65 O4 Fe3 117(3) . . ?
Fe3 O4 Fe1 97(2) . 3_666 ?
C65 O4 Fe2 131(4) . . ?
Fe3 O4 Fe2 95(2) . . ?
Fe1 O4 Fe2 89.8(15) 3_666 . ?
O4 C65 C25 105(3) . . ?

loop_
_geom_bond_atom_site_label_1
_geom_bond_atom_site_label_2
_geom_bond_distance
_geom_bond_site_symmetry_2
_geom_bond_publ_flag
Gd1 O9 2.327(6) . ?
Gd1 O8 2.352(7) . ?
Gd1 O1 2.358(6) 3_666 ?
Gd1 O6 2.384(7) . ?
Gd1 O7 2.414(6) . ?
Gd1 O13 2.450(7) . ?
Gd1 O14 2.452(6) . ?
Gd1 O3 2.524(6) . ?
Gd1 Fe4 3.4093(16) . ?
Gd1 Fe1 3.4316(14) . ?
Gd1 Fe2 3.5094(13) . ?
Fe2 O1 1.943(6) . ?
Fe2 O3 1.960(6) . ?
Fe2 O5 1.966(6) . ?
Fe2 O3 2.046(6) 3_666 ?
Fe2 O7 2.052(6) . ?
Fe2 O2 2.17(5) . ?
Fe2 O4 2.24(5) . ?
Fe2 Fe2 2.936(2) 3_666 ?
Fe1 O2 1.95(4) 3_666 ?
Fe1 O3 1.913(5) . ?
Fe1 O9 1.956(6) . ?
Fe1 O10 1.982(6) . ?
Fe1 N5 2.103(8) . ?
Fe1 N6 2.167(7) . ?
Fe1 O4 2.19(4) 3_666 ?
Fe4 O8 1.937(7) . ?
Fe4 O5 1.989(6) . ?
Fe4 O7 1.995(6) . ?
Fe4 O11 2.011(7) . ?
Fe4 N3 2.150(9) . ?
Fe4 N4 2.162(8) . ?
Fe3 O12 1.892(8) . ?
Fe3 O7 1.938(5) . ?
Fe3 N1 1.973(10) . ?
Fe3 O10 2.016(6) 3_666 ?
Fe3 O11 2.069(7) . ?
Fe3 O4 2.09(6) . ?
Fe3 O2 2.16(6) . ?
Fe3 N2 2.198(9) . ?
Cl3 O18 1.377(11) . ?
Cl3 O17 1.383(9) . ?
Cl3 O15 1.423(7) . ?
Cl3 O16 1.451(10) . ?
Cl2 O22 1.376(8) . ?
Cl2 O19 1.396(11) . ?
Cl2 O20 1.425(9) . ?
Cl2 O21 1.472(14) . ?
Cl1 O24 1.341(16) . ?
Cl1 O25 1.397(9) . ?
Cl1 O26 1.406(14) . ?
Cl1 O23 1.430(17) . ?
O5 C12 1.403(12) . ?
O10 C18 1.395(12) . ?
O9 C24 1.383(10) . ?
O11 C6 1.434(13) . ?
O12 C36 1.41(3) . ?
O12 C35 1.45(2) . ?
N6 C23 1.334(14) . ?
N6 C19 1.348(14) . ?
N5 C13 1.351(13) . ?
N5 C17 1.351(13) . ?
N4 C11 1.328(14) . ?
N4 C7 1.340(13) . ?
N3 C1 1.329(19) . ?
N3 C5 1.338(19) . ?
C17 C16 1.394(15) . ?
C17 C18 1.504(14) . ?
C12 C11 1.504(15) . ?
C23 C22 1.393(13) . ?
C23 C24 1.519(16) . ?
C10 C9 1.375(17) . ?
C10 C11 1.422(15) . ?
C13 C14 1.396(15) . ?
C7 C8 1.390(17) . ?
C14 C15 1.369(17) . ?
C19 C20 1.380(13) . ?
C15 C16 1.370(17) . ?
C22 C21 1.383(18) . ?
C20 C21 1.327(19) . ?
C9 C8 1.348(19) . ?
C5 C4 1.429(18) . ?
C5 C6 1.46(2) . ?
C1 C2 1.357(18) . ?
C2 C3 1.35(2) . ?
C3 C4 1.39(2) . ?
C35 C34 1.33(3) . ?
C34 C33 1.3900 . ?
C34 N2 1.3900 . ?
C33 C32 1.3900 . ?
C32 C28 1.3900 . ?
C28 C30 1.3900 . ?
C30 N2 1.3900 . ?
C25 N1 1.3900 . ?
C25 C26 1.3900 . ?
C25 C65 1.544(10) . ?
N1 C29 1.3900 . ?
C29 C31 1.3900 . ?
C31 C27 1.3900 . ?
C27 C26 1.3900 . ?
O4 C65 1.23(5) . ?
